data_7112794
loop_
_publ_author_name
'Rajput, Lalit'
'Chernyshev, Vladimir V.'
'Biradha, Kumar'

_publ_section_title
;
 Assembling triple helical amide-to-amide hydrogen bonded columns of
 tris(4-halophenyl)benzene-1,3,5-tricarboxamides into porous materials via
 halogen...halogen interactions.
;
_journal_issue 35
_journal_name_full 'Chemical communications (Cambridge, England)'
_journal_page_first 6530
_journal_page_last 6532
_journal_paper_doi 10.1039/c0cc01551b
_journal_volume 46
_journal_year 2010
_chemical_formula_sum 'C27 H18 F3 N3 O3'
_chemical_formula_weight 489.44
_chemical_name_systematic
;
?
;
_space_group_IT_number 61
_symmetry_cell_setting orthorhombic
_symmetry_space_group_name_Hall '-P 2ac 2ab'
_symmetry_space_group_name_H-M 'P b c a'
_atom_sites_solution_hydrogens geom
_atom_sites_solution_primary direct
_atom_sites_solution_secondary difmap
_audit_creation_method SHELXL-97
_cell_angle_alpha 90.00
_cell_angle_beta 90.00
_cell_angle_gamma 90.00
_cell_formula_units_Z 8
_cell_length_a 7.1319(3)
_cell_length_b 25.1912(12)
_cell_length_c 25.6790(12)
_cell_measurement_reflns_used 4305
_cell_measurement_temperature 293(2)
_cell_measurement_theta_max 25.50
_cell_measurement_theta_min 1.59
_cell_volume 4613.5(4)
_computing_structure_refinement 'SHELXL-97 (Sheldrick, 1997)'
_computing_structure_solution 'SHELXS-97 (Sheldrick, 1990)'
_diffrn_ambient_temperature 293(2)
_diffrn_measured_fraction_theta_full 1.000
_diffrn_measured_fraction_theta_max 1.000
_diffrn_measurement_device_type 'Bruker APEX-2 CCD'
_diffrn_measurement_method hemisphere
_diffrn_radiation_monochromator graphite
_diffrn_radiation_source 'fine-focus sealed tube'
_diffrn_radiation_type MoK\a
_diffrn_radiation_wavelength 0.71073
_diffrn_reflns_av_R_equivalents 0.1658
_diffrn_reflns_av_sigmaI/netI 0.0663
_diffrn_reflns_limit_h_max 8
_diffrn_reflns_limit_h_min -8
_diffrn_reflns_limit_k_max 30
_diffrn_reflns_limit_k_min -29
_diffrn_reflns_limit_l_max 30
_diffrn_reflns_limit_l_min -31
_diffrn_reflns_number 53722
_diffrn_reflns_theta_full 25.50
_diffrn_reflns_theta_max 25.50
_diffrn_reflns_theta_min 1.59
_exptl_absorpt_coefficient_mu 0.110
_exptl_absorpt_correction_T_max 0.991
_exptl_absorpt_correction_T_min 0.984
_exptl_absorpt_correction_type empirical
_exptl_absorpt_process_details Sadabs
_exptl_crystal_colour colorless
_exptl_crystal_density_diffrn 1.409
_exptl_crystal_density_method 'not measured'
_exptl_crystal_description 'rectangular rods'
_exptl_crystal_F_000 2016
_exptl_crystal_size_max 0.20
_exptl_crystal_size_mid 0.12
_exptl_crystal_size_min 0.08
_refine_diff_density_max 0.195
_refine_diff_density_min -0.206
_refine_diff_density_rms 0.048
_refine_ls_extinction_method none
_refine_ls_goodness_of_fit_ref 0.862
_refine_ls_hydrogen_treatment constr
_refine_ls_matrix_type full
_refine_ls_number_parameters 325
_refine_ls_number_reflns 4305
_refine_ls_number_restraints 0
_refine_ls_restrained_S_all 0.862
_refine_ls_R_factor_all 0.1268
_refine_ls_R_factor_gt 0.0534
_refine_ls_shift/su_max 0.000
_refine_ls_shift/su_mean 0.000
_refine_ls_structure_factor_coef Fsqd
_refine_ls_weighting_details 'calc w=1/[\s^2^(Fo^2^)+(0.1000P)^2^+0.0000P] where P=(Fo^2^+2Fc^2^)/3'
_refine_ls_weighting_scheme calc
_refine_ls_wR_factor_gt 0.1306
_refine_ls_wR_factor_ref 0.1600
_reflns_number_gt 2340
_reflns_number_total 4305
_reflns_threshold_expression >2sigma(I)
_cod_data_source_file c0cc01551b.txt
_cod_data_source_block 1F
_cod_depositor_comments
;
The following automatic conversions were performed:

'_symmetry_cell_setting' value 'Orthorhombic' changed to
'orthorhombic' according to
/usr/data/users/saulius/automatic-downloads/retrospective/RSC/lib/dictionaries/cif_core.dic
dictionary named 'cif_core.dic' version 2.4.2 from 2011-04-26.

Automatic conversion script
Id: cif_fix_values 2281 2013-09-26 08:29:07Z andrius 
;
_cod_original_sg_symbol_H-M Pbca
_cod_database_code 7112794

loop_
_symmetry_equiv_pos_as_xyz
'x, y, z'
'-x+1/2, -y, z+1/2'
'-x, y+1/2, -z+1/2'
'x+1/2, -y+1/2, -z'
'-x, -y, -z'
'x-1/2, y, -z-1/2'
'x, -y-1/2, z-1/2'
'-x-1/2, y-1/2, z'

loop_
_atom_site_label
_atom_site_type_symbol
_atom_site_fract_x
_atom_site_fract_y
_atom_site_fract_z
_atom_site_U_iso_or_equiv
_atom_site_adp_type
_atom_site_occupancy
_atom_site_symmetry_multiplicity
_atom_site_calc_flag
_atom_site_refinement_flags
O7 O 0.1756(3) 0.38626(8) 0.47324(8) 0.0429(6) Uani 1 1 d .
O8 O 0.2079(3) 0.21228(8) 0.63847(7) 0.0422(6) Uani 1 1 d .
O9 O 0.2135(3) 0.15193(8) 0.41084(8) 0.0514(6) Uani 1 1 d .
C1 C 0.3143(4) 0.30752(11) 0.50644(10) 0.0290(7) Uani 1 1 d .
C2 C 0.3183(4) 0.27988(11) 0.55299(11) 0.0319(7) Uani 1 1 d .
H2 H 0.3144 0.2983 0.5843 0.038 Uiso 1 1 calc R
C3 C 0.3280(4) 0.22470(11) 0.55324(10) 0.0300(7) Uani 1 1 d .
C4 C 0.3291(4) 0.19771(11) 0.50665(10) 0.0315(7) Uani 1 1 d .
H4 H 0.3317 0.1608 0.5068 0.038 Uiso 1 1 calc R
C5 C 0.3262(4) 0.22467(11) 0.45942(10) 0.0303(7) Uani 1 1 d .
C6 C 0.3198(4) 0.27975(11) 0.45965(10) 0.0320(7) Uani 1 1 d .
H6 H 0.3191 0.2982 0.4283 0.038 Uiso 1 1 calc R
C7 C 0.2825(4) 0.36645(11) 0.50550(11) 0.0323(7) Uani 1 1 d .
C8 C 0.3176(4) 0.19676(11) 0.60487(10) 0.0313(7) Uani 1 1 d .
C9 C 0.3113(4) 0.19245(11) 0.41067(11) 0.0331(7) Uani 1 1 d .
F11 F 0.4271(3) 0.60797(7) 0.58150(8) 0.0682(6) Uani 1 1 d .
N11 N 0.3738(4) 0.39375(9) 0.54246(9) 0.0361(6) Uani 1 1 d .
H11 H 0.4434 0.3751 0.5628 0.043 Uiso 1 1 calc R
C11 C 0.3715(4) 0.44886(11) 0.55268(11) 0.0335(7) Uani 1 1 d .
C12 C 0.2702(5) 0.48536(12) 0.52388(12) 0.0407(8) Uani 1 1 d .
H12 H 0.1897 0.4739 0.4977 0.049 Uiso 1 1 calc R
C13 C 0.2892(5) 0.53892(12) 0.53426(13) 0.0479(9) Uani 1 1 d .
H13 H 0.2232 0.5638 0.5147 0.057 Uiso 1 1 calc R
C14 C 0.4042(5) 0.55487(12) 0.57296(13) 0.0460(9) Uani 1 1 d .
C15 C 0.4982(5) 0.52024(13) 0.60387(13) 0.0481(9) Uani 1 1 d .
H15 H 0.5720 0.5323 0.6313 0.058 Uiso 1 1 calc R
C16 C 0.4815(5) 0.46642(12) 0.59358(12) 0.0450(8) Uani 1 1 d .
H16 H 0.5446 0.4420 0.6143 0.054 Uiso 1 1 calc R
F21 F 0.4344(4) 0.00296(8) 0.76470(8) 0.0855(8) Uani 1 1 d .
N21 N 0.4354(3) 0.15533(9) 0.61063(8) 0.0353(6) Uani 1 1 d .
H21 H 0.5186 0.1512 0.5867 0.042 Uiso 1 1 calc R
C21 C 0.4371(4) 0.11781(11) 0.65193(11) 0.0340(7) Uani 1 1 d .
C22 C 0.5036(5) 0.06743(12) 0.64138(12) 0.0428(8) Uani 1 1 d .
H22 H 0.5497 0.0595 0.6084 0.051 Uiso 1 1 calc R
C23 C 0.5021(5) 0.02894(13) 0.67916(13) 0.0538(9) Uani 1 1 d .
H23 H 0.5455 -0.0051 0.6719 0.065 Uiso 1 1 calc R
C24 C 0.4363(5) 0.04132(14) 0.72725(13) 0.0536(10) Uani 1 1 d .
C25 C 0.3723(5) 0.09038(14) 0.73917(13) 0.0566(10) Uani 1 1 d .
H25 H 0.3285 0.0978 0.7725 0.068 Uiso 1 1 calc R
C26 C 0.3727(5) 0.12933(13) 0.70126(11) 0.0483(9) Uani 1 1 d .
H26 H 0.3295 0.1633 0.7090 0.058 Uiso 1 1 calc R
F31 F 0.3502(3) 0.14023(9) 0.16585(7) 0.0738(7) Uani 1 1 d .
N31 N 0.4031(3) 0.21004(9) 0.36886(8) 0.0350(6) Uani 1 1 d .
H31 H 0.4774 0.2365 0.3736 0.042 Uiso 1 1 calc R
C31 C 0.3910(4) 0.18971(12) 0.31722(10) 0.0325(7) Uani 1 1 d .
C32 C 0.4321(5) 0.22436(13) 0.27670(11) 0.0415(8) Uani 1 1 d .
H32 H 0.4681 0.2591 0.2839 0.050 Uiso 1 1 calc R
C33 C 0.4194(5) 0.20736(14) 0.22589(11) 0.0485(9) Uani 1 1 d .
H33 H 0.4465 0.2303 0.1985 0.058 Uiso 1 1 calc R
C34 C 0.3664(5) 0.15637(15) 0.21648(12) 0.0497(9) Uani 1 1 d .
C35 C 0.3302(5) 0.12112(14) 0.25498(13) 0.0503(9) Uani 1 1 d .
H35 H 0.2964 0.0863 0.2472 0.060 Uiso 1 1 calc R
C36 C 0.3445(5) 0.13794(12) 0.30619(11) 0.0421(8) Uani 1 1 d .
H36 H 0.3226 0.1141 0.3332 0.051 Uiso 1 1 calc R

loop_
_atom_site_aniso_label
_atom_site_aniso_U_11
_atom_site_aniso_U_22
_atom_site_aniso_U_33
_atom_site_aniso_U_23
_atom_site_aniso_U_13
_atom_site_aniso_U_12
O7 0.0503(14) 0.0325(11) 0.0459(12) 0.0053(10) -0.0201(11) 0.0016(10)
O8 0.0539(14) 0.0391(12) 0.0337(11) 0.0013(9) 0.0116(10) 0.0122(11)
O9 0.0648(17) 0.0473(14) 0.0422(12) -0.0128(10) 0.0181(11) -0.0269(13)
C1 0.0285(16) 0.0278(16) 0.0308(15) 0.0034(12) -0.0039(12) 0.0011(13)
C2 0.0311(17) 0.0313(17) 0.0332(16) -0.0037(13) -0.0036(13) 0.0031(13)
C3 0.0288(17) 0.0304(16) 0.0308(16) 0.0020(12) -0.0002(13) 0.0017(13)
C4 0.0311(17) 0.0297(16) 0.0338(16) 0.0021(13) 0.0011(13) 0.0018(13)
C5 0.0261(17) 0.0351(16) 0.0298(15) -0.0022(12) -0.0015(12) 0.0005(13)
C6 0.0319(17) 0.0369(17) 0.0273(15) 0.0027(12) -0.0003(12) -0.0007(14)
C7 0.0341(17) 0.0287(16) 0.0342(16) 0.0062(13) 0.0010(14) -0.0015(14)
C8 0.0376(18) 0.0251(15) 0.0311(15) -0.0004(12) -0.0008(13) 0.0022(14)
C9 0.0327(17) 0.0320(16) 0.0344(16) -0.0007(13) 0.0006(13) -0.0032(15)
F11 0.0733(15) 0.0298(11) 0.1016(17) -0.0173(10) 0.0138(12) -0.0025(10)
N11 0.0485(17) 0.0252(13) 0.0347(14) 0.0009(10) -0.0166(12) 0.0036(12)
C11 0.0403(18) 0.0270(16) 0.0331(16) -0.0015(13) -0.0044(14) -0.0001(14)
C12 0.046(2) 0.0313(17) 0.0445(18) -0.0018(14) -0.0063(15) 0.0033(15)
C13 0.054(2) 0.0291(18) 0.060(2) 0.0041(16) 0.0011(18) 0.0089(16)
C14 0.052(2) 0.0247(17) 0.061(2) -0.0080(16) 0.0177(18) -0.0006(16)
C15 0.056(2) 0.042(2) 0.047(2) -0.0116(16) 0.0003(17) -0.0060(18)
C16 0.058(2) 0.0325(18) 0.0442(19) 0.0006(15) -0.0070(16) 0.0013(16)
F21 0.115(2) 0.0697(15) 0.0714(15) 0.0417(12) 0.0120(14) 0.0141(14)
N21 0.0394(16) 0.0356(14) 0.0308(13) 0.0054(11) 0.0099(11) 0.0094(12)
C21 0.0312(18) 0.0388(17) 0.0319(16) 0.0059(14) -0.0012(13) 0.0027(14)
C22 0.055(2) 0.0376(18) 0.0361(17) 0.0015(14) 0.0013(15) 0.0123(16)
C23 0.070(3) 0.0375(19) 0.054(2) 0.0081(16) -0.0075(19) 0.0124(18)
C24 0.062(3) 0.051(2) 0.047(2) 0.0222(17) -0.0032(18) 0.005(2)
C25 0.068(3) 0.061(2) 0.040(2) 0.0159(17) 0.0132(18) 0.012(2)
C26 0.061(2) 0.046(2) 0.0381(18) 0.0069(15) 0.0102(16) 0.0104(18)
F31 0.0869(17) 0.1009(17) 0.0337(11) -0.0212(11) -0.0049(10) 0.0102(14)
N31 0.0411(15) 0.0394(14) 0.0245(12) -0.0013(11) 0.0004(11) -0.0156(12)
C31 0.0277(16) 0.0411(18) 0.0287(16) -0.0018(13) 0.0003(12) -0.0037(14)
C32 0.044(2) 0.0472(19) 0.0333(18) 0.0058(15) -0.0027(14) -0.0033(16)
C33 0.052(2) 0.063(2) 0.0306(18) 0.0079(16) -0.0001(15) 0.0044(19)
C34 0.048(2) 0.070(3) 0.0310(18) -0.0121(18) -0.0004(15) 0.0082(19)
C35 0.053(2) 0.050(2) 0.048(2) -0.0179(17) 0.0056(17) -0.0007(18)
C36 0.051(2) 0.0419(18) 0.0339(17) -0.0032(14) 0.0103(15) -0.0074(16)

loop_
_atom_type_symbol
_atom_type_description
_atom_type_scat_dispersion_real
_atom_type_scat_dispersion_imag
_atom_type_scat_source
C C 0.0033 0.0016 'International Tables Vol C Tables 4.2.6.8 and 6.1.1.4'
H H 0.0000 0.0000 'International Tables Vol C Tables 4.2.6.8 and 6.1.1.4'
N N 0.0061 0.0033 'International Tables Vol C Tables 4.2.6.8 and 6.1.1.4'
O O 0.0106 0.0060 'International Tables Vol C Tables 4.2.6.8 and 6.1.1.4'
F F 0.0171 0.0103 'International Tables Vol C Tables 4.2.6.8 and 6.1.1.4'

loop_
_geom_angle_atom_site_label_1
_geom_angle_atom_site_label_2
_geom_angle_atom_site_label_3
_geom_angle
C2 C1 C6 119.5(3)
C2 C1 C7 121.0(2)
C6 C1 C7 119.2(2)
C3 C2 C1 120.5(3)
C4 C3 C2 119.3(3)
C4 C3 C8 122.4(2)
C2 C3 C8 118.0(2)
C3 C4 C5 121.1(3)
C6 C5 C4 119.0(3)
C6 C5 C9 122.9(3)
C4 C5 C9 117.8(2)
C5 C6 C1 120.5(3)
O7 C7 N11 124.7(3)
O7 C7 C1 120.3(3)
N11 C7 C1 115.0(2)
O8 C8 N21 124.5(3)
O8 C8 C3 120.1(2)
N21 C8 C3 115.4(2)
O9 C9 N31 123.7(3)
O9 C9 C5 119.0(3)
N31 C9 C5 117.3(3)
C7 N11 C11 129.1(2)
C16 C11 C12 119.3(3)
C16 C11 N11 116.7(3)
C12 C11 N11 124.0(3)
C13 C12 C11 119.6(3)
C14 C13 C12 119.5(3)
C13 C14 F11 118.8(3)
C13 C14 C15 122.7(3)
F11 C14 C15 118.5(3)
C14 C15 C16 118.3(3)
C11 C16 C15 120.4(3)
C8 N21 C21 127.0(2)
C26 C21 C22 119.2(3)
C26 C21 N21 122.9(3)
C22 C21 N21 117.9(3)
C23 C22 C21 120.5(3)
C24 C23 C22 118.9(3)
C23 C24 C25 122.2(3)
C23 C24 F21 118.8(3)
C25 C24 F21 119.0(3)
C24 C25 C26 119.2(3)
C21 C26 C25 119.9(3)
C9 N31 C31 126.9(2)
C36 C31 C32 119.5(3)
C36 C31 N31 123.2(3)
C32 C31 N31 117.3(3)
C31 C32 C33 120.1(3)
C34 C33 C32 118.7(3)
F31 C34 C33 118.2(3)
F31 C34 C35 118.9(3)
C33 C34 C35 122.9(3)
C34 C35 C36 118.6(3)
C31 C36 C35 120.2(3)

loop_
_geom_bond_atom_site_label_1
_geom_bond_atom_site_label_2
_geom_bond_distance
O7 C7 1.232(3)
O8 C8 1.228(3)
O9 C9 1.236(3)
C1 C2 1.384(4)
C1 C6 1.391(4)
C1 C7 1.502(4)
C2 C3 1.392(4)
C3 C4 1.376(4)
C3 C8 1.503(4)
C4 C5 1.390(4)
C5 C6 1.388(4)
C5 C9 1.496(4)
C7 N11 1.341(3)
C8 N21 1.348(3)
C9 N31 1.333(3)
F11 C14 1.365(3)
N11 C11 1.413(4)
C11 C16 1.383(4)
C11 C12 1.384(4)
C12 C13 1.382(4)
C13 C14 1.350(5)
C14 C15 1.357(5)
C15 C16 1.387(4)
F21 C24 1.363(3)
N21 C21 1.421(3)
C21 C26 1.378(4)
C21 C22 1.382(4)
C22 C23 1.371(4)
C23 C24 1.357(5)
C24 C25 1.352(5)
C25 C26 1.382(4)
F31 C34 1.367(3)
N31 C31 1.424(3)
C31 C36 1.375(4)
C31 C32 1.389(4)
C32 C33 1.376(4)
C33 C34 1.361(5)
C34 C35 1.354(5)
C35 C36 1.385(4)
